data_4023950
loop_
_publ_author_name
'Nadia M. Ahmad'
'Vincent Rodeschini'
'Nigel S. Simpkins'
'Simon E. Ward'
'Alexander J. Blake'

_publ_section_title
;
 Synthesis of Polyprenylated Acylphloroglucinols Using Bridgehead
 Lithiation: The Total Synthesis of Racemic Clusianone and a Formal
 Synthesis of Racemic Garsubellin A
;
_journal_name_full 'Journal of Organic Chemistry'
_journal_page_first 4803
_journal_page_last 4815
_journal_paper_doi 10.1021/jo070388h
_journal_volume 72
_journal_year 2007
_chemical_formula_moiety 'C20 H28 O3'
_chemical_formula_sum 'C20 H28 O3'
_chemical_formula_weight 316.42
_chemical_name_systematic
; 
 ? 
;
_space_group_IT_number 2
_symmetry_cell_setting triclinic
_symmetry_space_group_name_Hall '-P 1'
_symmetry_space_group_name_H-M 'P -1'
_atom_sites_solution_hydrogens geom
_atom_sites_solution_primary direct
_atom_sites_solution_secondary difmap
_audit_creation_method 'enCIFer editing of SHELXL97 CIF output'
_cell_angle_alpha 77.603(4)
_cell_angle_beta 81.969(4)
_cell_angle_gamma 85.596(4)
_cell_formula_units_Z 2
_cell_length_a 7.786(2)
_cell_length_b 8.516(2)
_cell_length_c 14.740(3)
_cell_measurement_reflns_used 2711
_cell_measurement_temperature 150(2)
_cell_measurement_theta_max 27.3
_cell_measurement_theta_min 2.5
_cell_volume 944.0(6)
_computing_cell_refinement 'Bruker SAINT version 6.36a (Bruker, 2002)'
_computing_data_collection 'Bruker SMART version 5.624 (Bruker, 2001)'
_computing_data_reduction 'Bruker SAINT; Bruker SHELXTL (Bruker, 2001)'
_computing_molecular_graphics 'MERCURY (Macrae et al., 2006)'
_computing_publication_material 'enCIFer (Allen et al., 2004); PLATON (Spek, 2003)'
_computing_structure_refinement 'SHELXL97-2 (Sheldrick, 1998)'
_computing_structure_solution 'SHELXS97 (Sheldrick, 1990)'
_diffrn_ambient_temperature 150(2)
_diffrn_measured_fraction_theta_full 0.977
_diffrn_measured_fraction_theta_max 0.977
_diffrn_measurement_device_type 'Bruker SMART1000 CCD area detector'
_diffrn_measurement_method omega
_diffrn_radiation_monochromator graphite
_diffrn_radiation_source 'sealed tube'
_diffrn_radiation_type MoK\a
_diffrn_radiation_wavelength 0.71073
_diffrn_reflns_av_R_equivalents 0.029
_diffrn_reflns_av_sigmaI/netI 0.045
_diffrn_reflns_limit_h_max 9
_diffrn_reflns_limit_h_min -10
_diffrn_reflns_limit_k_max 10
_diffrn_reflns_limit_k_min -11
_diffrn_reflns_limit_l_max 19
_diffrn_reflns_limit_l_min -19
_diffrn_reflns_number 8447
_diffrn_reflns_theta_full 27.47
_diffrn_reflns_theta_max 27.47
_diffrn_reflns_theta_min 1.43
_diffrn_standards_decay_% 0
_diffrn_standards_number 0
_exptl_absorpt_coefficient_mu 0.073
_exptl_absorpt_correction_type none
_exptl_crystal_colour colourless
_exptl_crystal_density_diffrn 1.113
_exptl_crystal_density_method 'not measured'
_exptl_crystal_description tablet
_exptl_crystal_F_000 344
_exptl_crystal_size_max 0.30
_exptl_crystal_size_mid 0.225
_exptl_crystal_size_min 0.07
_refine_diff_density_max 0.25
_refine_diff_density_min -0.15
_refine_diff_density_rms 0.03
_refine_ls_extinction_method none
_refine_ls_goodness_of_fit_ref 0.97
_refine_ls_hydrogen_treatment constr
_refine_ls_matrix_type full
_refine_ls_number_parameters 210
_refine_ls_number_reflns 4213
_refine_ls_number_restraints 0
_refine_ls_restrained_S_all 0.97
_refine_ls_R_factor_all 0.0656
_refine_ls_R_factor_gt 0.0393
_refine_ls_shift/su_max 0.001
_refine_ls_shift/su_mean 0.000
_refine_ls_structure_factor_coef Fsqd
_refine_ls_weighting_details 'calc w=1/[\s^2^(Fo^2^)+(0.0535P)^2^] where P=(Fo^2^+2Fc^2^)/3'
_refine_ls_weighting_scheme calc
_refine_ls_wR_factor_gt 0.0966
_refine_ls_wR_factor_ref 0.107
_reflns_number_gt 2757
_reflns_number_total 4213
_reflns_threshold_expression I>2\s(I)
_cod_data_source_file jo070388hsi20070226_070904.cif
_cod_data_source_block medind
_cod_depositor_comments
;
The following automatic conversions were performed:
'_symmetry_cell_setting' value 'Triclinic' changed to 'triclinic'
according to '/home/saulius/struct/CIF-dictionaries/cif_core.dic'
dictionary named 'cif_core.dic' version 2.4.1 from
2010-06-29.

'_exptl_absorpt_correction_type' value 'None' changed to
'none' according to '/home/saulius/struct/CIF-dictionaries/cif_core.dic'
dictionary named 'cif_core.dic' version 2.4.1 from 2010-06-29.

Automatic conversion script
Id: cif_fix_enum 1527 2010-12-29 10:47:43Z saulius 
;
_cod_database_code 4023950

loop_
_symmetry_equiv_pos_as_xyz
'x, y, z'
'-x, -y, -z'

loop_
_atom_site_label
_atom_site_type_symbol
_atom_site_fract_x
_atom_site_fract_y
_atom_site_fract_z
_atom_site_U_iso_or_equiv
_atom_site_adp_type
_atom_site_occupancy
_atom_site_symmetry_multiplicity
_atom_site_calc_flag
_atom_site_refinement_flags
_atom_site_disorder_assembly
_atom_site_disorder_group
C1 C 0.26373(16) 0.55322(15) 0.74635(9) 0.0337(3) Uani 1 1 d . . .
H1 H 0.1368 0.5812 0.7453 0.040 Uiso 1 1 calc R . .
C2 C 0.34488(17) 0.53830(16) 0.64779(9) 0.0340(3) Uani 1 1 d . . .
O2 O 0.25904(12) 0.48878(12) 0.59693(6) 0.0453(3) Uani 1 1 d . . .
C3 C 0.52287(16) 0.58118(14) 0.61840(8) 0.0307(3) Uani 1 1 d . . .
H3 H 0.5752 0.5742 0.5571 0.037 Uiso 1 1 calc R . .
C4 C 0.61577(16) 0.63078(14) 0.67621(8) 0.0279(3) Uani 1 1 d . . .
O4 O 0.78611(11) 0.65687(10) 0.65845(6) 0.0322(2) Uani 1 1 d . . .
C5 C 0.54157(16) 0.66087(14) 0.77211(8) 0.0293(3) Uani 1 1 d . . .
C6 C 0.57033(17) 0.50508(14) 0.84656(8) 0.0314(3) Uani 1 1 d . . .
H6A H 0.6966 0.4789 0.8453 0.038 Uiso 1 1 calc R . .
H6B H 0.5255 0.5259 0.9093 0.038 Uiso 1 1 calc R . .
C7 C 0.48219(16) 0.35910(15) 0.83202(8) 0.0304(3) Uani 1 1 d . . .
H7 H 0.5393 0.3344 0.7712 0.036 Uiso 1 1 calc R . .
C8 C 0.28648(16) 0.39393(16) 0.82219(9) 0.0339(3) Uani 1 1 d . . .
C9 C 0.34504(17) 0.68636(16) 0.77482(8) 0.0346(3) Uani 1 1 d . . .
O9 O 0.26229(12) 0.79661(11) 0.80293(7) 0.0462(3) Uani 1 1 d . . .
C10 C 0.62334(19) 0.80643(15) 0.79283(9) 0.0363(3) Uani 1 1 d . . .
H10A H 0.5647 0.8297 0.8529 0.044 Uiso 1 1 calc R . .
H10B H 0.7474 0.7791 0.7998 0.044 Uiso 1 1 calc R . .
C11 C 0.60922(19) 0.95392(15) 0.71708(9) 0.0400(3) Uani 1 1 d . . .
H11 H 0.4947 0.9945 0.7074 0.048 Uiso 1 1 calc R . .
C12 C 0.7369(2) 1.03507(16) 0.66172(10) 0.0452(4) Uani 1 1 d . . .
C13 C 0.6962(3) 1.17627(19) 0.58583(13) 0.0723(6) Uani 1 1 d . . .
H13A H 0.5700 1.1952 0.5884 0.108 Uiso 1 1 calc R . .
H13B H 0.7442 1.1535 0.5247 0.108 Uiso 1 1 calc R . .
H13C H 0.7478 1.2722 0.5950 0.108 Uiso 1 1 calc R . .
C14 C 0.9268(2) 0.99857(19) 0.66715(12) 0.0588(4) Uani 1 1 d . . .
H14A H 0.9427 0.9086 0.7197 0.088 Uiso 1 1 calc R . .
H14B H 0.9798 1.0937 0.6765 0.088 Uiso 1 1 calc R . .
H14C H 0.9824 0.9695 0.6087 0.088 Uiso 1 1 calc R . .
C15 C 0.51914(17) 0.21118(15) 0.90865(9) 0.0368(3) Uani 1 1 d . . .
H15A H 0.4803 0.2373 0.9708 0.044 Uiso 1 1 calc R . .
H15B H 0.4509 0.1213 0.9027 0.044 Uiso 1 1 calc R . .
C16 C 0.70606(18) 0.15842(15) 0.90328(10) 0.0397(3) Uani 1 1 d . . .
H16 H 0.7594 0.1323 0.8460 0.048 Uiso 1 1 calc R . .
C17 C 0.8037(2) 0.14467(17) 0.97006(11) 0.0496(4) Uani 1 1 d . . .
H17A H 0.7560 0.1695 1.0286 0.059 Uiso 1 1 calc R . .
H17B H 0.9225 0.1099 0.9601 0.059 Uiso 1 1 calc R . .
C18 C 0.21098(18) 0.25650(18) 0.79096(10) 0.0433(4) Uani 1 1 d . . .
H18A H 0.2776 0.2389 0.7322 0.065 Uiso 1 1 calc R . .
H18B H 0.0894 0.2845 0.7815 0.065 Uiso 1 1 calc R . .
H18C H 0.2176 0.1580 0.8392 0.065 Uiso 1 1 calc R . .
C19 C 0.18013(18) 0.41960(18) 0.91468(9) 0.0436(4) Uani 1 1 d . . .
H19A H 0.2273 0.5074 0.9355 0.065 Uiso 1 1 calc R . .
H19B H 0.1868 0.3205 0.9626 0.065 Uiso 1 1 calc R . .
H19C H 0.0587 0.4471 0.9048 0.065 Uiso 1 1 calc R . .
C20 C 0.87131(18) 0.64910(18) 0.56634(9) 0.0418(3) Uani 1 1 d . . .
H20A H 0.9944 0.6702 0.5623 0.063 Uiso 1 1 calc R . .
H20B H 0.8170 0.7301 0.5197 0.063 Uiso 1 1 calc R . .
H20C H 0.8606 0.5418 0.5542 0.063 Uiso 1 1 calc R . .

loop_
_atom_site_aniso_label
_atom_site_aniso_U_11
_atom_site_aniso_U_22
_atom_site_aniso_U_33
_atom_site_aniso_U_23
_atom_site_aniso_U_13
_atom_site_aniso_U_12
C1 0.0275(7) 0.0423(8) 0.0320(7) -0.0103(6) -0.0033(5) 0.0011(6)
C2 0.0347(7) 0.0388(8) 0.0294(7) -0.0084(6) -0.0078(6) 0.0028(6)
O2 0.0379(6) 0.0672(7) 0.0357(5) -0.0169(5) -0.0106(4) -0.0044(5)
C3 0.0347(7) 0.0351(7) 0.0218(6) -0.0061(5) -0.0031(5) 0.0020(5)
C4 0.0318(7) 0.0248(6) 0.0257(6) -0.0027(5) -0.0041(5) 0.0014(5)
O4 0.0329(5) 0.0358(5) 0.0287(5) -0.0094(4) -0.0027(4) -0.0025(4)
C5 0.0368(7) 0.0283(6) 0.0227(6) -0.0053(5) -0.0033(5) -0.0020(5)
C6 0.0378(7) 0.0325(7) 0.0242(6) -0.0042(5) -0.0056(5) -0.0045(5)
C7 0.0342(7) 0.0321(7) 0.0243(6) -0.0047(5) -0.0017(5) -0.0055(5)
C8 0.0336(7) 0.0394(8) 0.0289(7) -0.0083(6) -0.0004(5) -0.0053(6)
C9 0.0417(8) 0.0381(8) 0.0220(6) -0.0056(6) -0.0004(5) 0.0030(6)
O9 0.0507(6) 0.0439(6) 0.0436(6) -0.0167(5) 0.0010(5) 0.0092(5)
C10 0.0495(8) 0.0331(7) 0.0278(7) -0.0099(6) -0.0025(6) -0.0062(6)
C11 0.0551(9) 0.0290(7) 0.0359(8) -0.0107(6) -0.0014(6) 0.0003(6)
C12 0.0640(10) 0.0288(7) 0.0408(8) -0.0091(6) 0.0041(7) -0.0045(7)
C13 0.0942(14) 0.0387(9) 0.0679(12) 0.0077(8) 0.0135(10) 0.0013(9)
C14 0.0632(11) 0.0488(10) 0.0645(11) -0.0139(8) 0.0033(9) -0.0182(8)
C15 0.0430(8) 0.0324(7) 0.0324(7) 0.0001(6) -0.0025(6) -0.0093(6)
C16 0.0487(9) 0.0315(7) 0.0351(7) -0.0006(6) -0.0015(6) -0.0021(6)
C17 0.0502(9) 0.0457(9) 0.0469(9) 0.0049(7) -0.0078(7) -0.0033(7)
C18 0.0378(8) 0.0501(9) 0.0449(8) -0.0144(7) -0.0031(6) -0.0109(6)
C19 0.0394(8) 0.0535(9) 0.0368(8) -0.0107(7) 0.0036(6) -0.0069(7)
C20 0.0359(8) 0.0536(9) 0.0368(8) -0.0150(7) 0.0032(6) -0.0055(6)

loop_
_atom_type_symbol
_atom_type_description
_atom_type_scat_dispersion_real
_atom_type_scat_dispersion_imag
_atom_type_scat_source
C C 0.0033 0.0016 'International Tables Vol C Tables 4.2.6.8 and 6.1.1.4'
H H 0.0000 0.0000 'International Tables Vol C Tables 4.2.6.8 and 6.1.1.4'
O O 0.0106 0.0060 'International Tables Vol C Tables 4.2.6.8 and 6.1.1.4'

loop_
_geom_angle_atom_site_label_1
_geom_angle_atom_site_label_2
_geom_angle_atom_site_label_3
_geom_angle
_geom_angle_site_symmetry_1
_geom_angle_site_symmetry_3
_geom_angle_publ_flag
C9 C1 C2 109.39(10) . . ?
C9 C1 C8 108.43(10) . . ?
C2 C1 C8 113.25(10) . . ?
C9 C1 H1 108.6 . . ?
C2 C1 H1 108.6 . . ?
C8 C1 H1 108.6 . . ?
O2 C2 C3 122.18(12) . . ?
O2 C2 C1 119.66(12) . . ?
C3 C2 C1 118.15(11) . . ?
C4 C3 C2 121.13(11) . . ?
C4 C3 H3 119.4 . . ?
C2 C3 H3 119.4 . . ?
O4 C4 C3 125.04(11) . . ?
O4 C4 C5 110.92(10) . . ?
C3 C4 C5 124.03(11) . . ?
C4 O4 C20 117.41(10) . . ?
C4 C5 C9 108.10(10) . . ?
C4 C5 C10 110.88(10) . . ?
C9 C5 C10 111.60(10) . . ?
C4 C5 C6 108.78(10) . . ?
C9 C5 C6 105.19(10) . . ?
C10 C5 C6 112.05(10) . . ?
C7 C6 C5 113.92(10) . . ?
C7 C6 H6A 108.8 . . ?
C5 C6 H6A 108.8 . . ?
C7 C6 H6B 108.8 . . ?
C5 C6 H6B 108.8 . . ?
H6A C6 H6B 107.7 . . ?
C6 C7 C15 109.95(10) . . ?
C6 C7 C8 112.84(10) . . ?
C15 C7 C8 113.63(10) . . ?
C6 C7 H7 106.6 . . ?
C15 C7 H7 106.6 . . ?
C8 C7 H7 106.6 . . ?
C18 C8 C19 108.67(11) . . ?
C18 C8 C7 111.15(11) . . ?
C19 C8 C7 111.88(10) . . ?
C18 C8 C1 108.47(11) . . ?
C19 C8 C1 107.46(10) . . ?
C7 C8 C1 109.08(10) . . ?
O9 C9 C1 123.54(13) . . ?
O9 C9 C5 123.52(12) . . ?
C1 C9 C5 112.76(10) . . ?
C11 C10 C5 112.35(10) . . ?
C11 C10 H10A 109.1 . . ?
C5 C10 H10A 109.1 . . ?
C11 C10 H10B 109.1 . . ?
C5 C10 H10B 109.1 . . ?
H10A C10 H10B 107.9 . . ?
C12 C11 C10 128.15(14) . . ?
C12 C11 H11 115.9 . . ?
C10 C11 H11 115.9 . . ?
C11 C12 C14 125.41(14) . . ?
C11 C12 C13 120.25(15) . . ?
C14 C12 C13 114.33(14) . . ?
C12 C13 H13A 109.5 . . ?
C12 C13 H13B 109.5 . . ?
H13A C13 H13B 109.5 . . ?
C12 C13 H13C 109.5 . . ?
H13A C13 H13C 109.5 . . ?
H13B C13 H13C 109.5 . . ?
C12 C14 H14A 109.5 . . ?
C12 C14 H14B 109.5 . . ?
H14A C14 H14B 109.5 . . ?
C12 C14 H14C 109.5 . . ?
H14A C14 H14C 109.5 . . ?
H14B C14 H14C 109.5 . . ?
C16 C15 C7 112.72(10) . . ?
C16 C15 H15A 109.0 . . ?
C7 C15 H15A 109.0 . . ?
C16 C15 H15B 109.0 . . ?
C7 C15 H15B 109.0 . . ?
H15A C15 H15B 107.8 . . ?
C17 C16 C15 125.98(14) . . ?
C17 C16 H16 117.0 . . ?
C15 C16 H16 117.0 . . ?
C16 C17 H17A 120.0 . . ?
C16 C17 H17B 120.0 . . ?
H17A C17 H17B 120.0 . . ?
C8 C18 H18A 109.5 . . ?
C8 C18 H18B 109.5 . . ?
H18A C18 H18B 109.5 . . ?
C8 C18 H18C 109.5 . . ?
H18A C18 H18C 109.5 . . ?
H18B C18 H18C 109.5 . . ?
C8 C19 H19A 109.5 . . ?
C8 C19 H19B 109.5 . . ?
H19A C19 H19B 109.5 . . ?
C8 C19 H19C 109.5 . . ?
H19A C19 H19C 109.5 . . ?
H19B C19 H19C 109.5 . . ?
O4 C20 H20A 109.5 . . ?
O4 C20 H20B 109.5 . . ?
H20A C20 H20B 109.5 . . ?
O4 C20 H20C 109.5 . . ?
H20A C20 H20C 109.5 . . ?
H20B C20 H20C 109.5 . . ?

loop_
_geom_bond_atom_site_label_1
_geom_bond_atom_site_label_2
_geom_bond_distance
_geom_bond_site_symmetry_2
_geom_bond_publ_flag
C1 C9 1.5004(18) . ?
C1 C2 1.5285(17) . ?
C1 C8 1.5776(18) . ?
C1 H1 1.0000 . ?
C2 O2 1.2269(15) . ?
C2 C3 1.4435(18) . ?
C3 C4 1.3421(16) . ?
C3 H3 0.9500 . ?
C4 O4 1.3417(15) . ?
C4 C5 1.5173(17) . ?
O4 C20 1.4380(15) . ?
C5 C9 1.5251(18) . ?
C5 C10 1.5406(17) . ?
C5 C6 1.5532(17) . ?
C6 C7 1.5326(17) . ?
C6 H6A 0.9900 . ?
C6 H6B 0.9900 . ?
C7 C15 1.5393(17) . ?
C7 C8 1.5508(18) . ?
C7 H7 1.0000 . ?
C8 C18 1.5296(18) . ?
C8 C19 1.5417(18) . ?
C9 O9 1.2115(15) . ?
C10 C11 1.4991(18) . ?
C10 H10A 0.9900 . ?
C10 H10B 0.9900 . ?
C11 C12 1.3298(19) . ?
C11 H11 0.9500 . ?
C12 C14 1.497(2) . ?
C12 C13 1.504(2) . ?
C13 H13A 0.9800 . ?
C13 H13B 0.9800 . ?
C13 H13C 0.9800 . ?
C14 H14A 0.9800 . ?
C14 H14B 0.9800 . ?
C14 H14C 0.9800 . ?
C15 C16 1.4862(19) . ?
C15 H15A 0.9900 . ?
C15 H15B 0.9900 . ?
C16 C17 1.3065(19) . ?
C16 H16 0.9500 . ?
C17 H17A 0.9500 . ?
C17 H17B 0.9500 . ?
C18 H18A 0.9800 . ?
C18 H18B 0.9800 . ?
C18 H18C 0.9800 . ?
C19 H19A 0.9800 . ?
C19 H19B 0.9800 . ?
C19 H19C 0.9800 . ?
C20 H20A 0.9800 . ?
C20 H20B 0.9800 . ?
C20 H20C 0.9800 . ?

loop_
_geom_torsion_atom_site_label_1
_geom_torsion_atom_site_label_2
_geom_torsion_atom_site_label_3
_geom_torsion_atom_site_label_4
_geom_torsion
_geom_torsion_site_symmetry_1
_geom_torsion_site_symmetry_2
_geom_torsion_site_symmetry_3
_geom_torsion_site_symmetry_4
_geom_torsion_publ_flag
C9 C1 C2 O2 -150.86(12) . . . . ?
C8 C1 C2 O2 88.07(15) . . . . ?
C9 C1 C2 C3 30.14(15) . . . . ?
C8 C1 C2 C3 -90.93(14) . . . . ?
O2 C2 C3 C4 -178.10(12) . . . . ?
C1 C2 C3 C4 0.88(18) . . . . ?
C2 C3 C4 O4 172.71(11) . . . . ?
C2 C3 C4 C5 -5.70(19) . . . . ?
C3 C4 O4 C20 7.55(17) . . . . ?
C5 C4 O4 C20 -173.86(10) . . . . ?
O4 C4 C5 C9 160.79(9) . . . . ?
C3 C4 C5 C9 -20.60(16) . . . . ?
O4 C4 C5 C10 38.17(13) . . . . ?
C3 C4 C5 C10 -143.23(12) . . . . ?
O4 C4 C5 C6 -85.48(12) . . . . ?
C3 C4 C5 C6 93.12(14) . . . . ?
C4 C5 C6 C7 -60.39(14) . . . . ?
C9 C5 C6 C7 55.23(13) . . . . ?
C10 C5 C6 C7 176.66(10) . . . . ?
C5 C6 C7 C15 179.65(10) . . . . ?
C5 C6 C7 C8 -52.35(14) . . . . ?
C6 C7 C8 C18 170.09(10) . . . . ?
C15 C7 C8 C18 -63.86(14) . . . . ?
C6 C7 C8 C19 -68.21(14) . . . . ?
C15 C7 C8 C19 57.83(14) . . . . ?
C6 C7 C8 C1 50.54(13) . . . . ?
C15 C7 C8 C1 176.59(10) . . . . ?
C9 C1 C8 C18 -177.46(10) . . . . ?
C2 C1 C8 C18 -55.85(14) . . . . ?
C9 C1 C8 C19 65.22(13) . . . . ?
C2 C1 C8 C19 -173.17(11) . . . . ?
C9 C1 C8 C7 -56.26(12) . . . . ?
C2 C1 C8 C7 65.35(13) . . . . ?
C2 C1 C9 O9 126.87(13) . . . . ?
C8 C1 C9 O9 -109.18(14) . . . . ?
C2 C1 C9 C5 -57.78(13) . . . . ?
C8 C1 C9 C5 66.17(13) . . . . ?
C4 C5 C9 O9 -132.06(13) . . . . ?
C10 C5 C9 O9 -9.87(17) . . . . ?
C6 C5 C9 O9 111.85(13) . . . . ?
C4 C5 C9 C1 52.59(13) . . . . ?
C10 C5 C9 C1 174.78(10) . . . . ?
C6 C5 C9 C1 -63.50(12) . . . . ?
C4 C5 C10 C11 53.43(15) . . . . ?
C9 C5 C10 C11 -67.14(14) . . . . ?
C6 C5 C10 C11 175.18(11) . . . . ?
C5 C10 C11 C12 -117.40(15) . . . . ?
C10 C11 C12 C14 -3.1(2) . . . . ?
C10 C11 C12 C13 176.75(13) . . . . ?
C6 C7 C15 C16 -65.06(14) . . . . ?
C8 C7 C15 C16 167.38(11) . . . . ?
C7 C15 C16 C17 122.68(15) . . . . ?
